data_7105438
loop_
_publ_author_name
'Feast, George C'
'Page, Lee W'
'Robertson, Jeremy'

_publ_section_title
;
 The intramolecular amination of allenes.
;
_journal_issue 16
_journal_name_full 'Chemical communications (Cambridge, England)'
_journal_page_first 2835
_journal_page_last 2837
_journal_paper_doi 10.1039/b926179f
_journal_volume 46
_journal_year 2010
_chemical_formula_moiety 'C10 H17 N1 O5 S1'
_chemical_formula_sum 'C10 H17 N O5 S'
_chemical_formula_weight 263.31
_chemical_melting_point 352
_space_group_IT_number 2
_symmetry_cell_setting triclinic
_symmetry_space_group_name_Hall '-P 1'
_symmetry_space_group_name_H-M 'P -1'
_atom_sites_solution_hydrogens geom
_atom_sites_solution_primary direct
_audit_creation_date 09-02-26
_audit_creation_method CRYSTALS_ver_12.86
_cell_angle_alpha 77.2922(12)
_cell_angle_beta 78.9430(12)
_cell_angle_gamma 69.3572(10)
_cell_formula_units_Z 2
_cell_length_a 7.6562(2)
_cell_length_b 8.7683(2)
_cell_length_c 10.0293(2)
_cell_measurement_reflns_used 2438
_cell_measurement_temperature 150
_cell_measurement_theta_max 27
_cell_measurement_theta_min 5
_cell_volume 609.79(2)
_computing_cell_refinement 'DENZO/SCALEPACK (Otwinowski & Minor, 1997)'
_computing_data_collection 'COLLECT (Nonius, 1997-2001).'
_computing_data_reduction 'DENZO/SCALEPACK (Otwinowski & Minor, 1997)'
_computing_molecular_graphics 'CAMERON (Watkin et al., 1996)'
_computing_publication_material 'CRYSTALS (Betteridge et al., 2003)'
_computing_structure_refinement 'CRYSTALS (Betteridge et al., 2003)'
_computing_structure_solution 'SIR92 (Altomare et al., 1994)'
_diffrn_ambient_temperature 150
_diffrn_measured_fraction_theta_full 0.989
_diffrn_measured_fraction_theta_max 0.987
_diffrn_measurement_device 'Nonius KappaCCD'
_diffrn_measurement_device_type Area
_diffrn_measurement_method \w
_diffrn_radiation_monochromator graphite
_diffrn_radiation_type 'Mo K\a'
_diffrn_radiation_wavelength 0.71073
_diffrn_reflns_av_R_equivalents 0.021
_diffrn_reflns_limit_h_max 9
_diffrn_reflns_limit_h_min -9
_diffrn_reflns_limit_k_max 11
_diffrn_reflns_limit_k_min -11
_diffrn_reflns_limit_l_max 13
_diffrn_reflns_limit_l_min -12
_diffrn_reflns_number 8663
_diffrn_reflns_theta_full 26.957
_diffrn_reflns_theta_max 27.507
_diffrn_reflns_theta_min 5.245
_diffrn_standards_number 0
_exptl_absorpt_coefficient_mu 0.275
_exptl_absorpt_correction_T_max 0.91
_exptl_absorpt_correction_T_min 0.77
_exptl_absorpt_correction_type multi-scan
_exptl_absorpt_process_details 'DENZO/SCALEPACK (Otwinowski & Minor, 1997)'
_exptl_crystal_colour colourless
_exptl_crystal_density_diffrn 1.434
_exptl_crystal_density_meas ?
_exptl_crystal_density_method .
_exptl_crystal_description block
_exptl_crystal_F_000 280
_exptl_crystal_size_max 0.64
_exptl_crystal_size_mid 0.62
_exptl_crystal_size_min 0.34
_refine_diff_density_max 0.34
_refine_diff_density_min -0.40
_refine_ls_extinction_method None
_refine_ls_goodness_of_fit_ref 0.9945
_refine_ls_hydrogen_treatment constr
_refine_ls_matrix_type full
_refine_ls_number_parameters 154
_refine_ls_number_reflns 2766
_refine_ls_number_restraints 0
_refine_ls_R_factor_all 0.0360
_refine_ls_R_factor_gt 0.0330
_refine_ls_shift/su_max 0.000718
_refine_ls_structure_factor_coef Fsqd
_refine_ls_weighting_details
;
Method= Modified Sheldrick
w=1/[\s^2^(F^2^) + ( 0.04P)^2^ + 0.44P]
,where P=(max(Fo^2^,0) + 2Fc^2^)/3
;
_refine_ls_weighting_scheme calc
_refine_ls_wR_factor_all 0.0856
_refine_ls_wR_factor_gt 0.0837
_refine_ls_wR_factor_ref 0.0856
_reflns_limit_h_max 9
_reflns_limit_h_min -9
_reflns_limit_k_max 11
_reflns_limit_k_min -10
_reflns_limit_l_max 13
_reflns_limit_l_min 0
_reflns_number_gt 2569
_reflns_number_total 2766
_reflns_threshold_expression I>2.0\s(I)
_oxford_diffrn_Wilson_B_factor 1.62
_oxford_diffrn_Wilson_scale 0.20
_oxford_refine_ls_r_factor_ref 0.0360
_oxford_refine_ls_scale 2.280(19)
_oxford_reflns_number_all 2766
_oxford_reflns_threshold_expression_ref I>-10.0\s(I)
_oxford_structure_analysis_title 3-96
_cod_data_source_file b926179f.txt
_cod_data_source_block 12
_cod_depositor_comments
;
The following automatic conversions were performed:
'_symmetry_cell_setting' value 'Triclinic' changed to 'triclinic'
according to '/home/saulius/struct/CIF-dictionaries/cif_core.dic'
dictionary named 'cif_core.dic' version 2.4.1 from 2010-06-29.

Automatic conversion script
Id: cif_fix_enum 1527 2010-12-29 10:47:43Z saulius 
;
_cod_original_sg_symbol_H-M 'P -1 '
_cod_original_formula_sum 'C10 H17 N1 O5 S1'
_cod_database_code 7105438

loop_
_symmetry_equiv_pos_as_xyz
x,y,z
-x,-y,-z

loop_
_atom_site_label
_atom_site_type_symbol
_atom_site_fract_x
_atom_site_fract_y
_atom_site_fract_z
_atom_site_U_iso_or_equiv
_atom_site_occupancy
_atom_site_adp_type
_atom_site_refinement_flags_posn
_atom_site_refinement_flags_adp
_atom_site_refinement_flags_occupancy
_atom_site_disorder_assembly
_atom_site_disorder_group
_oxford_atom_site_special_shape
_atom_site_attached_hydrogens
S1 S 1.25872(4) 0.18058(4) 0.25842(3) 0.0206 1.0000 Uani . . . . . . .
O2 O 1.24115(13) 0.34868(12) 0.30129(10) 0.0226 1.0000 Uani . . . . . . .
C3 C 1.07082(19) 0.48943(17) 0.27283(15) 0.0217 1.0000 Uani . . . . . . .
C4 C 0.89922(19) 0.46546(16) 0.36728(13) 0.0184 1.0000 Uani . . . . . . .
C5 C 0.79899(17) 0.37088(15) 0.31638(13) 0.0154 1.0000 Uani . . . . . . .
C6 C 0.74017(18) 0.24082(16) 0.42554(13) 0.0172 1.0000 Uani . . . . . . .
C7 C 0.90443(17) 0.18942(15) 0.31804(12) 0.0143 1.0000 Uani . . . . . . .
N8 N 1.09262(15) 0.11658(13) 0.35343(11) 0.0165 1.0000 Uani . . . . . . .
O9 O 0.87425(13) 0.12051(11) 0.21160(9) 0.0157 1.0000 Uani . . . . . . .
C10 C 0.86448(17) -0.03495(15) 0.24729(13) 0.0157 1.0000 Uani . . . . . . .
O11 O 0.88650(14) -0.11652(11) 0.36064(9) 0.0211 1.0000 Uani . . . . . . .
C12 C 0.8284(2) -0.09141(16) 0.12831(13) 0.0198 1.0000 Uani . . . . . . .
C13 C 0.67552(18) 0.46819(16) 0.20456(13) 0.0183 1.0000 Uani . . . . . . .
C14 C 0.50378(19) 0.60688(17) 0.25373(15) 0.0214 1.0000 Uani . . . . . . .
C15 C 0.3923(2) 0.7134(2) 0.13704(17) 0.0315 1.0000 Uani . . . . . . .
O16 O 1.22226(15) 0.21343(14) 0.11920(10) 0.0286 1.0000 Uani . . . . . . .
O17 O 1.43336(14) 0.07063(14) 0.30013(13) 0.0328 1.0000 Uani . . . . . . .
H31 H 1.0978 0.5852 0.2900 0.0250 1.0000 Uiso R . . . . . .
H32 H 1.0571 0.5017 0.1782 0.0252 1.0000 Uiso R . . . . . .
H41 H 0.9391 0.4063 0.4589 0.0231 1.0000 Uiso R . . . . . .
H42 H 0.8107 0.5782 0.3753 0.0237 1.0000 Uiso R . . . . . .
H61 H 0.7656 0.2247 0.5229 0.0202 1.0000 Uiso R . . . . . .
H62 H 0.6279 0.2140 0.4214 0.0215 1.0000 Uiso R . . . . . .
H122 H 0.7763 -0.1800 0.1612 0.0333 1.0000 Uiso R . . . . . .
H121 H 0.9485 -0.1301 0.0676 0.0327 1.0000 Uiso R . . . . . .
H123 H 0.7464 0.0004 0.0717 0.0321 1.0000 Uiso R . . . . . .
H131 H 0.7491 0.5149 0.1304 0.0216 1.0000 Uiso R . . . . . .
H132 H 0.6300 0.3936 0.1725 0.0217 1.0000 Uiso R . . . . . .
H141 H 0.5460 0.6749 0.2981 0.0246 1.0000 Uiso R . . . . . .
H142 H 0.4236 0.5577 0.3232 0.0239 1.0000 Uiso R . . . . . .
H152 H 0.2809 0.7994 0.1744 0.0439 1.0000 Uiso R . . . . . .
H153 H 0.4731 0.7628 0.0626 0.0437 1.0000 Uiso R . . . . . .
H151 H 0.3482 0.6450 0.0969 0.0432 1.0000 Uiso R . . . . . .
H81 H 1.1093 0.0675 0.4403 0.0222 1.0000 Uiso R . . . . . .

loop_
_atom_site_aniso_label
_atom_site_aniso_U_11
_atom_site_aniso_U_22
_atom_site_aniso_U_33
_atom_site_aniso_U_23
_atom_site_aniso_U_13
_atom_site_aniso_U_12
S1 0.01662(17) 0.02443(19) 0.02314(18) -0.00914(13) 0.00000(12) -0.00781(13)
O2 0.0201(5) 0.0236(5) 0.0287(5) -0.0077(4) -0.0042(4) -0.0103(4)
C3 0.0233(7) 0.0191(6) 0.0255(7) -0.0037(5) -0.0053(5) -0.0091(5)
C4 0.0213(6) 0.0167(6) 0.0199(6) -0.0067(5) -0.0039(5) -0.0065(5)
C5 0.0167(6) 0.0142(6) 0.0158(6) -0.0037(4) -0.0029(4) -0.0044(5)
C6 0.0179(6) 0.0181(6) 0.0163(6) -0.0047(5) -0.0003(5) -0.0066(5)
C7 0.0159(6) 0.0155(6) 0.0140(6) -0.0051(4) -0.0032(4) -0.0059(5)
N8 0.0166(5) 0.0174(5) 0.0165(5) -0.0027(4) -0.0044(4) -0.0055(4)
O9 0.0207(4) 0.0150(4) 0.0142(4) -0.0040(3) -0.0036(3) -0.0077(3)
C10 0.0153(6) 0.0147(6) 0.0179(6) -0.0046(4) -0.0024(4) -0.0045(4)
O11 0.0295(5) 0.0179(5) 0.0176(5) -0.0016(4) -0.0067(4) -0.0085(4)
C12 0.0265(7) 0.0182(6) 0.0178(6) -0.0047(5) -0.0059(5) -0.0085(5)
C13 0.0183(6) 0.0183(6) 0.0183(6) -0.0033(5) -0.0039(5) -0.0050(5)
C14 0.0175(6) 0.0198(6) 0.0257(7) -0.0036(5) -0.0025(5) -0.0048(5)
C15 0.0201(7) 0.0305(8) 0.0350(8) 0.0062(6) -0.0049(6) -0.0035(6)
O16 0.0329(6) 0.0400(6) 0.0184(5) -0.0097(4) 0.0040(4) -0.0196(5)
O17 0.0159(5) 0.0329(6) 0.0493(7) -0.0139(5) -0.0053(4) -0.0028(4)

loop_
_atom_type_symbol
_atom_type_scat_dispersion_real
_atom_type_scat_dispersion_imag
_atom_type_scat_Cromer_Mann_a1
_atom_type_scat_Cromer_Mann_b1
_atom_type_scat_Cromer_Mann_a2
_atom_type_scat_Cromer_Mann_b2
_atom_type_scat_Cromer_Mann_a3
_atom_type_scat_Cromer_Mann_b3
_atom_type_scat_Cromer_Mann_a4
_atom_type_scat_Cromer_Mann_b4
_atom_type_scat_Cromer_Mann_c
_atom_type_scat_source
C 0.0033 0.0016 2.3100 20.8439 1.0200 10.2075 1.5886 0.5687 0.8650 51.6512 0.2156 'International Tables Vol C 4.2.6.8 and 6.1.1.4'
H 0.0000 0.0000 0.4930 10.5109 0.3229 26.1257 0.1402 3.1424 0.0408 57.7998 0.0030 'International Tables Vol C 4.2.6.8 and 6.1.1.4'
O 0.0106 0.0060 3.0485 13.2771 2.2868 5.7011 1.5463 0.3239 0.8670 32.9089 0.2508 'International Tables Vol C 4.2.6.8 and 6.1.1.4'
N 0.0061 0.0033 12.2126 0.0057 3.1322 9.8933 2.0125 28.9975 1.1663 0.5826 -11.5290 'International Tables Vol C 4.2.6.8 and 6.1.1.4'
S 0.1246 0.1234 6.9053 1.4679 5.2034 22.2151 1.4379 0.2536 1.5863 56.1720 0.8669 'International Tables Vol C 4.2.6.8 and 6.1.1.4'

loop_
_geom_angle_atom_site_label_1
_geom_angle_site_symmetry_1
_geom_angle_atom_site_label_2
_geom_angle_site_symmetry_2
_geom_angle_atom_site_label_3
_geom_angle_site_symmetry_3
_geom_angle
_geom_angle_publ_flag
O2 . S1 . N8 . 107.09(6) yes
O2 . S1 . O16 . 108.40(6) yes
N8 . S1 . O16 . 107.32(6) yes
O2 . S1 . O17 . 103.83(6) yes
N8 . S1 . O17 . 107.74(6) yes
O16 . S1 . O17 . 121.66(7) yes
S1 . O2 . C3 . 117.18(8) yes
O2 . C3 . C4 . 111.44(11) yes
O2 . C3 . H31 . 104.4 no
C4 . C3 . H31 . 110.6 no
O2 . C3 . H32 . 107.6 no
C4 . C3 . H32 . 111.9 no
H31 . C3 . H32 . 110.5 no
C3 . C4 . C5 . 115.10(11) yes
C3 . C4 . H41 . 108.1 no
C5 . C4 . H41 . 109.1 no
C3 . C4 . H42 . 105.8 no
C5 . C4 . H42 . 108.6 no
H41 . C4 . H42 . 110.1 no
C4 . C5 . C6 . 115.04(10) yes
C4 . C5 . C7 . 115.26(10) yes
C6 . C5 . C7 . 59.17(8) yes
C4 . C5 . C13 . 115.72(10) yes
C6 . C5 . C13 . 119.71(11) yes
C7 . C5 . C13 . 120.16(10) yes
C5 . C6 . C7 . 59.82(8) yes
C5 . C6 . H61 . 120.0 no
C7 . C6 . H61 . 118.1 no
C5 . C6 . H62 . 121.1 no
C7 . C6 . H62 . 117.3 no
H61 . C6 . H62 . 111.5 no
C5 . C7 . C6 . 61.01(8) yes
C5 . C7 . N8 . 121.46(10) yes
C6 . C7 . N8 . 121.09(10) yes
C5 . C7 . O9 . 115.34(10) yes
C6 . C7 . O9 . 116.14(10) yes
N8 . C7 . O9 . 112.67(10) yes
C7 . N8 . S1 . 119.13(9) yes
C7 . N8 . H81 . 118.6 no
S1 . N8 . H81 . 118.3 no
C7 . O9 . C10 . 116.32(9) yes
O9 . C10 . O11 . 123.50(11) yes
O9 . C10 . C12 . 111.17(10) yes
O11 . C10 . C12 . 125.31(12) yes
C10 . C12 . H122 . 109.9 no
C10 . C12 . H121 . 109.3 no
H122 . C12 . H121 . 109.8 no
C10 . C12 . H123 . 110.5 no
H122 . C12 . H123 . 111.6 no
H121 . C12 . H123 . 105.7 no
C5 . C13 . C14 . 113.20(11) yes
C5 . C13 . H131 . 108.5 no
C14 . C13 . H131 . 108.9 no
C5 . C13 . H132 . 109.0 no
C14 . C13 . H132 . 107.6 no
H131 . C13 . H132 . 109.7 no
C13 . C14 . C15 . 112.37(12) yes
C13 . C14 . H141 . 108.8 no
C15 . C14 . H141 . 110.4 no
C13 . C14 . H142 . 108.4 no
C15 . C14 . H142 . 109.4 no
H141 . C14 . H142 . 107.3 no
C14 . C15 . H152 . 109.3 no
C14 . C15 . H153 . 110.9 no
H152 . C15 . H153 . 111.8 no
C14 . C15 . H151 . 109.1 no
H152 . C15 . H151 . 108.1 no
H153 . C15 . H151 . 107.4 no

loop_
_geom_bond_atom_site_label_1
_geom_bond_site_symmetry_1
_geom_bond_atom_site_label_2
_geom_bond_site_symmetry_2
_geom_bond_distance
_geom_bond_publ_flag
S1 . O2 . 1.5788(10) yes
S1 . N8 . 1.6258(11) yes
S1 . O16 . 1.4234(11) yes
S1 . O17 . 1.4214(11) yes
O2 . C3 . 1.4691(16) yes
C3 . C4 . 1.5157(19) yes
C3 . H31 . 0.988 no
C3 . H32 . 0.953 no
C4 . C5 . 1.5239(17) yes
C4 . H41 . 0.997 no
C4 . H42 . 0.992 no
C5 . C6 . 1.5250(17) yes
C5 . C7 . 1.5071(17) yes
C5 . C13 . 1.5153(17) yes
C6 . C7 . 1.4971(17) yes
C6 . H61 . 1.002 no
C6 . H62 . 0.978 no
C7 . N8 . 1.4344(15) yes
C7 . O9 . 1.4266(14) yes
N8 . H81 . 0.894 no
O9 . C10 . 1.3559(15) yes
C10 . O11 . 1.2097(16) yes
C10 . C12 . 1.4926(17) yes
C12 . H122 . 0.962 no
C12 . H121 . 0.994 no
C12 . H123 . 0.972 no
C13 . C14 . 1.5292(18) yes
C13 . H131 . 0.952 no
C13 . H132 . 0.974 no
C14 . C15 . 1.520(2) yes
C14 . H141 . 0.983 no
C14 . H142 . 0.969 no
C15 . H152 . 0.992 no
C15 . H153 . 0.998 no
C15 . H151 . 0.968 no

loop_
_geom_hbond_atom_site_label_D
_geom_hbond_site_symmetry_D
_geom_hbond_atom_site_label_H
_geom_hbond_site_symmetry_H
_geom_hbond_atom_site_label_A
_geom_hbond_site_symmetry_A
_geom_hbond_angle_DHA
_geom_hbond_distance_DH
_geom_hbond_distance_HA
_geom_hbond_distance_DA
_geom_hbond_publ_flag
N8 . H81 . O11 2_756 143 0.89 2.14 2.902(2) yes
